data_4325060
loop_
_publ_author_name
'Ross S. Forgan'
'Benjamin D. Roach'
'Peter A. Wood'
'Fraser J. White'
'John Campbell'
'David K. Henderson'
'Eduardo Kamenetzky'
'Fiona E. McAllister'
'Simon Parsons'
'Elna Pidcock'
'Patricia Richardson'
'Ronald M. Swart'
'Peter A. Tasker'

_publ_contact_author_email f.j.white@sms.ed.ac.uk
_publ_contact_author_name 'Fraser J. White'
_publ_section_title
;
 Using the Outer Coordination Sphere to Tune the Strength of Metal
 Extractants
;
_journal_name_full 'Inorganic Chemistry'
_journal_page_first 4515
_journal_page_last 4522
_journal_paper_doi 10.1021/ic200154y
_journal_volume 50
_journal_year 2011
_chemical_compound_source 'Ross Forgan'
_chemical_formula_moiety 'C15 H22 N2 O4'
_chemical_formula_sum 'C15 H22 N2 O4'
_chemical_formula_weight 294.35
_space_group_IT_number 2
_symmetry_cell_setting triclinic
_symmetry_Int_Tables_number 2
_symmetry_space_group_name_Hall '-P 1'
_symmetry_space_group_name_H-M 'P -1'
_atom_sites_solution_hydrogens geom
_atom_sites_solution_primary direct
_atom_sites_solution_secondary difmap
_audit_creation_method SHELXL-97
_cell_angle_alpha 91.144(6)
_cell_angle_beta 106.331(6)
_cell_angle_gamma 89.509(7)
_cell_formula_units_Z 2
_cell_length_a 7.0554(6)
_cell_length_b 13.7741(13)
_cell_length_c 8.3130(5)
_cell_measurement_reflns_used 1
_cell_measurement_temperature 150(2)
_cell_measurement_theta_max 0.00
_cell_measurement_theta_min 0.00
_cell_volume 775.12(11)
_computing_cell_refinement Saint
_computing_data_collection Smart
_computing_data_reduction Saint
_computing_molecular_graphics Shelxp
_computing_publication_material Platon
_computing_structure_refinement 'SHELXL-97 (Sheldrick, 1997)'
_computing_structure_solution 'Shelxs Sheldrick'
_diffrn_ambient_temperature 150(2)
_diffrn_measured_fraction_theta_full 0.988
_diffrn_measured_fraction_theta_max 0.900
_diffrn_measurement_device_type 'Bruker Smart Apex CCD'
_diffrn_measurement_method 'Omega Scans'
_diffrn_radiation_monochromator graphite
_diffrn_radiation_type MoK\a
_diffrn_radiation_wavelength 0.71073
_diffrn_reflns_av_R_equivalents 0.0000
_diffrn_reflns_av_sigmaI/netI 0.0286
_diffrn_reflns_limit_h_max 9
_diffrn_reflns_limit_h_min -9
_diffrn_reflns_limit_k_max 17
_diffrn_reflns_limit_k_min -17
_diffrn_reflns_limit_l_max 11
_diffrn_reflns_limit_l_min 0
_diffrn_reflns_number 13512
_diffrn_reflns_theta_full 27.51
_diffrn_reflns_theta_max 28.93
_diffrn_reflns_theta_min 1.48
_diffrn_source 'fine-focus sealed tube'
_exptl_absorpt_coefficient_mu 0.092
_exptl_absorpt_correction_T_max 0.98
_exptl_absorpt_correction_T_min 0.60
_exptl_absorpt_correction_type multi-scan
_exptl_absorpt_process_details 'TWINABS version 1.05'
_exptl_crystal_colour yellow
_exptl_crystal_density_diffrn 1.261
_exptl_crystal_description block
_exptl_crystal_F_000 316
_exptl_crystal_recrystallization_method 'Slow evaporation of CHCl3 solution'
_exptl_crystal_size_max 0.54
_exptl_crystal_size_mid 0.41
_exptl_crystal_size_min 0.20
_refine_diff_density_max 0.285
_refine_diff_density_min -0.264
_refine_diff_density_rms 0.066
_refine_ls_extinction_coef 0.105(10)
_refine_ls_extinction_expression Fc^*^=kFc[1+0.001xFc^2^\l^3^/sin(2\q)]^-1/4^
_refine_ls_extinction_method SHELXL
_refine_ls_goodness_of_fit_ref 1.102
_refine_ls_hydrogen_treatment mixed
_refine_ls_matrix_type full
_refine_ls_number_parameters 205
_refine_ls_number_reflns 4486
_refine_ls_number_restraints 0
_refine_ls_restrained_S_all 1.102
_refine_ls_R_factor_all 0.0602
_refine_ls_R_factor_gt 0.0505
_refine_ls_shift/su_max 0.000
_refine_ls_shift/su_mean 0.000
_refine_ls_structure_factor_coef Fsqd
_refine_ls_weighting_details 'calc w=1/[\s^2^(Fo^2^)+(0.0989P)^2^+0.0000P] where P=(Fo^2^+2Fc^2^)/3'
_refine_ls_weighting_scheme calc
_refine_ls_wR_factor_gt 0.1523
_refine_ls_wR_factor_ref 0.1550
_reflns_number_gt 3473
_reflns_number_total 4486
_reflns_threshold_expression >2sigma(I)
_cod_data_source_file ic200154y_si_003_09.cif
_cod_data_source_block pt6021
_cod_database_code 4325060

loop_
_symmetry_equiv_pos_as_xyz
'x, y, z'
'-x, -y, -z'

loop_
_atom_site_label
_atom_site_type_symbol
_atom_site_fract_x
_atom_site_fract_y
_atom_site_fract_z
_atom_site_U_iso_or_equiv
_atom_site_adp_type
_atom_site_occupancy
_atom_site_symmetry_multiplicity
_atom_site_calc_flag
_atom_site_refinement_flags
O1 O 1.38223(19) 0.03852(10) 0.67639(16) 0.0286(3) Uani 1 1 d .
H1 H 1.427(4) 0.060(2) 0.780(3) 0.067(9) Uiso 1 1 d .
C1 C 1.2289(2) 0.09923(13) 0.6224(2) 0.0209(4) Uani 1 1 d .
O2 O 1.1803(2) -0.06403(10) 0.11476(17) 0.0336(4) Uani 1 1 d .
H2 H 1.109(3) -0.0653(18) 0.009(3) 0.050(7) Uiso 1 1 d .
C2 C 1.1180(2) 0.09135(13) 0.45203(19) 0.0199(4) Uani 1 1 d .
N2 N 1.0959(2) 0.01128(11) 0.18969(17) 0.0247(3) Uani 1 1 d .
C3 C 0.9551(2) 0.15080(13) 0.3926(2) 0.0215(4) Uani 1 1 d .
H3 H 0.8789 0.1425 0.2792 0.026 Uiso 1 1 calc R
C4 C 0.8968(2) 0.22240(13) 0.4905(2) 0.0207(4) Uani 1 1 d .
C5 C 1.0081(3) 0.23098(13) 0.6562(2) 0.0238(4) Uani 1 1 d .
H5 H 0.9745 0.2791 0.7271 0.029 Uiso 1 1 calc R
C6 C 1.1688(2) 0.16986(13) 0.72030(19) 0.0228(4) Uani 1 1 d .
C21 C 1.1805(2) 0.01855(13) 0.3464(2) 0.0221(4) Uani 1 1 d .
H21 H 1.2864 -0.0241 0.3959 0.027 Uiso 1 1 calc R
C41 C 0.7090(3) 0.28288(13) 0.4196(2) 0.0245(4) Uani 1 1 d .
C42 C 0.5343(3) 0.21496(16) 0.4145(3) 0.0375(5) Uani 1 1 d .
H42A H 0.5345 0.1602 0.3375 0.056 Uiso 1 1 calc R
H42B H 0.4099 0.2510 0.3757 0.056 Uiso 1 1 calc R
H42C H 0.5475 0.1906 0.5271 0.056 Uiso 1 1 calc R
C43 C 0.6963(3) 0.37019(16) 0.5342(2) 0.0354(5) Uani 1 1 d .
H43A H 0.6847 0.3469 0.6417 0.053 Uiso 1 1 calc R
H43B H 0.5803 0.4097 0.4807 0.053 Uiso 1 1 calc R
H43C H 0.8158 0.4096 0.5534 0.053 Uiso 1 1 calc R
C44 C 0.6829(3) 0.31461(14) 0.2369(2) 0.0257(4) Uani 1 1 d .
H44A H 0.6908 0.2547 0.1711 0.031 Uiso 1 1 calc R
H44B H 0.5460 0.3392 0.1947 0.031 Uiso 1 1 calc R
C45 C 0.8174(3) 0.39012(15) 0.1886(2) 0.0302(5) Uani 1 1 d .
C46 C 1.0379(3) 0.37383(16) 0.2724(2) 0.0344(5) Uani 1 1 d .
H46A H 1.1148 0.4219 0.2323 0.052 Uiso 1 1 calc R
H46B H 1.0754 0.3084 0.2442 0.052 Uiso 1 1 calc R
H46C H 1.0645 0.3808 0.3943 0.052 Uiso 1 1 calc R
C47 C 0.7616(4) 0.49438(16) 0.2250(3) 0.0433(5) Uani 1 1 d .
H47A H 0.7943 0.5056 0.3465 0.065 Uiso 1 1 calc R
H47B H 0.6195 0.5041 0.1752 0.065 Uiso 1 1 calc R
H47C H 0.8351 0.5401 0.1766 0.065 Uiso 1 1 calc R
C48 C 0.7816(4) 0.37790(18) -0.0017(2) 0.0438(6) Uani 1 1 d .
H48A H 0.6398 0.3830 -0.0577 0.066 Uiso 1 1 calc R
H48B H 0.8299 0.3141 -0.0268 0.066 Uiso 1 1 calc R
H48C H 0.8521 0.4288 -0.0419 0.066 Uiso 1 1 calc R
N61 N 1.2722(2) 0.18023(13) 0.89864(18) 0.0306(4) Uani 1 1 d .
O62 O 1.4144(2) 0.12601(12) 0.95989(16) 0.0419(4) Uani 1 1 d .
O63 O 1.2155(2) 0.24145(13) 0.98261(17) 0.0497(5) Uani 1 1 d .

loop_
_atom_site_aniso_label
_atom_site_aniso_U_11
_atom_site_aniso_U_22
_atom_site_aniso_U_33
_atom_site_aniso_U_23
_atom_site_aniso_U_13
_atom_site_aniso_U_12
O1 0.0264(7) 0.0334(8) 0.0219(6) -0.0025(5) 0.0006(5) 0.0091(6)
C1 0.0181(8) 0.0225(9) 0.0216(8) 0.0002(7) 0.0049(7) -0.0018(7)
O2 0.0392(8) 0.0354(9) 0.0240(7) -0.0083(6) 0.0066(6) 0.0136(7)
C2 0.0209(8) 0.0201(9) 0.0196(8) -0.0006(6) 0.0072(7) -0.0022(7)
N2 0.0265(8) 0.0256(8) 0.0226(7) -0.0043(6) 0.0081(6) 0.0047(6)
C3 0.0219(8) 0.0231(10) 0.0189(8) -0.0003(6) 0.0048(7) -0.0017(7)
C4 0.0197(8) 0.0193(9) 0.0229(8) -0.0010(6) 0.0056(7) -0.0013(7)
C5 0.0249(9) 0.0230(10) 0.0244(9) -0.0044(7) 0.0086(7) -0.0009(7)
C6 0.0214(8) 0.0272(10) 0.0186(8) -0.0039(7) 0.0037(7) -0.0019(7)
C21 0.0204(8) 0.0230(10) 0.0223(8) 0.0010(7) 0.0050(7) 0.0024(7)
C41 0.0210(8) 0.0261(10) 0.0256(9) -0.0019(7) 0.0055(7) 0.0040(8)
C42 0.0238(9) 0.0397(12) 0.0506(12) 0.0107(10) 0.0125(9) 0.0045(9)
C43 0.0405(11) 0.0362(12) 0.0293(10) -0.0010(8) 0.0102(8) 0.0174(10)
C44 0.0238(9) 0.0260(10) 0.0234(8) -0.0033(7) 0.0010(7) 0.0032(8)
C45 0.0309(10) 0.0317(11) 0.0274(9) 0.0051(8) 0.0073(8) 0.0060(8)
C46 0.0307(10) 0.0336(12) 0.0391(11) 0.0085(8) 0.0096(8) -0.0012(9)
C47 0.0456(13) 0.0312(12) 0.0535(13) 0.0087(10) 0.0142(10) 0.0061(10)
C48 0.0468(13) 0.0541(15) 0.0305(11) 0.0125(10) 0.0105(9) 0.0123(11)
N61 0.0259(8) 0.0391(11) 0.0237(8) -0.0075(7) 0.0025(6) 0.0016(7)
O62 0.0382(8) 0.0533(10) 0.0255(7) -0.0066(6) -0.0044(6) 0.0161(7)
O63 0.0419(9) 0.0694(12) 0.0290(7) -0.0229(7) -0.0022(6) 0.0194(8)

loop_
_atom_type_symbol
_atom_type_description
_atom_type_scat_dispersion_real
_atom_type_scat_dispersion_imag
_atom_type_scat_source
C C 0.0033 0.0016 'International Tables Vol C Tables 4.2.6.8 and 6.1.1.4'
H H 0.0000 0.0000 'International Tables Vol C Tables 4.2.6.8 and 6.1.1.4'
N N 0.0061 0.0033 'International Tables Vol C Tables 4.2.6.8 and 6.1.1.4'
O O 0.0106 0.0060 'International Tables Vol C Tables 4.2.6.8 and 6.1.1.4'

loop_
_geom_angle_atom_site_label_1
_geom_angle_atom_site_label_2
_geom_angle_atom_site_label_3
_geom_angle
C1 O1 H1 99.6(19)
O1 C1 C6 125.43(15)
O1 C1 C2 117.64(16)
C6 C1 C2 116.93(16)
N2 O2 H2 104.4(16)
C3 C2 C1 119.42(16)
C3 C2 C21 122.81(15)
C1 C2 C21 117.76(15)
C21 N2 O2 111.22(14)
C2 C3 C4 123.49(15)
C2 C3 H3 118.3
C4 C3 H3 118.3
C5 C4 C3 116.78(16)
C5 C4 C41 122.05(15)
C3 C4 C41 121.01(15)
C4 C5 C6 120.74(16)
C4 C5 H5 119.6
C6 C5 H5 119.6
C5 C6 C1 122.59(15)
C5 C6 N61 117.31(15)
C1 C6 N61 120.08(16)
N2 C21 C2 121.41(16)
N2 C21 H21 119.3
C2 C21 H21 119.3
C4 C41 C43 111.96(15)
C4 C41 C42 105.92(14)
C43 C41 C42 107.63(15)
C4 C41 C44 113.01(13)
C43 C41 C44 111.39(16)
C42 C41 C44 106.47(14)
C41 C42 H42A 109.5
C41 C42 H42B 109.5
H42A C42 H42B 109.5
C41 C42 H42C 109.5
H42A C42 H42C 109.5
H42B C42 H42C 109.5
C41 C43 H43A 109.5
C41 C43 H43B 109.5
H43A C43 H43B 109.5
C41 C43 H43C 109.5
H43A C43 H43C 109.5
H43B C43 H43C 109.5
C45 C44 C41 123.18(15)
C45 C44 H44A 106.5
C41 C44 H44A 106.5
C45 C44 H44B 106.5
C41 C44 H44B 106.5
H44A C44 H44B 106.5
C46 C45 C47 109.38(18)
C46 C45 C48 107.88(16)
C47 C45 C48 108.06(16)
C46 C45 C44 113.62(15)
C47 C45 C44 111.97(17)
C48 C45 C44 105.64(17)
C45 C46 H46A 109.5
C45 C46 H46B 109.5
H46A C46 H46B 109.5
C45 C46 H46C 109.5
H46A C46 H46C 109.5
H46B C46 H46C 109.5
C45 C47 H47A 109.5
C45 C47 H47B 109.5
H47A C47 H47B 109.5
C45 C47 H47C 109.5
H47A C47 H47C 109.5
H47B C47 H47C 109.5
C45 C48 H48A 109.5
C45 C48 H48B 109.5
H48A C48 H48B 109.5
C45 C48 H48C 109.5
H48A C48 H48C 109.5
H48B C48 H48C 109.5
O63 N61 O62 122.11(15)
O63 N61 C6 119.06(16)
O62 N61 C6 118.84(15)

loop_
_geom_bond_atom_site_label_1
_geom_bond_atom_site_label_2
_geom_bond_distance
O1 C1 1.341(2)
O1 H1 0.88(3)
C1 C6 1.394(2)
C1 C2 1.415(2)
O2 N2 1.411(2)
O2 H2 0.88(2)
C2 C3 1.384(2)
C2 C21 1.465(2)
N2 C21 1.274(2)
C3 C4 1.398(2)
C3 H3 0.9500
C4 C5 1.384(2)
C4 C41 1.536(2)
C5 C6 1.393(2)
C5 H5 0.9500
C6 N61 1.461(2)
C21 H21 0.9500
C41 C43 1.537(3)
C41 C42 1.544(3)
C41 C44 1.549(2)
C42 H42A 0.9800
C42 H42B 0.9800
C42 H42C 0.9800
C43 H43A 0.9800
C43 H43B 0.9800
C43 H43C 0.9800
C44 C45 1.546(3)
C44 H44A 0.9900
C44 H44B 0.9900
C45 C46 1.531(3)
C45 C47 1.533(3)
C45 C48 1.537(3)
C46 H46A 0.9800
C46 H46B 0.9800
C46 H46C 0.9800
C47 H47A 0.9800
C47 H47B 0.9800
C47 H47C 0.9800
C48 H48A 0.9800
C48 H48B 0.9800
C48 H48C 0.9800
N61 O63 1.219(2)
N61 O62 1.241(2)
